data_2204142
loop_
_publ_author_name
'Saghatforoush, Lotf A.'
'Hossaini Sadr, Moayad '
'Lewis, William'
'Wikaira, Jan'
'Robinson, Ward T.'
'Ng, Seik Weng'

_publ_section_title
;[5-Bromo-<i>N</i>-(2-pyridylethylsulfanylethyl)salicylideneiminato-\k^4^<i>N</i>,<i>N</i>',<i>O</i>,<i>S</i>]copper(II)
 perchlorate
;
_journal_issue 9
_journal_name_full 'Acta Crystallographica Section E'
_journal_page_first m1259
_journal_page_last m1260
_journal_paper_doi 10.1107/S1600536804019403
_journal_volume 60
_journal_year 2004
_chemical_formula_iupac '[Cu (C16 H16 Br N2 O S)] Cl O4'
_chemical_formula_moiety 'C16 H16 Br Cu N2 O S + , Cl O4 -'
_chemical_formula_sum 'C16 H16 Br Cl Cu N2 O5 S'
_chemical_formula_weight 527.27
_chemical_name_systematic
;
[5-Bromo-N-(2-pyridylethylsulfanylethyl)salicylideneiminato-
\k^4^N,N',O,S]copper(II) perchlorate
;
_space_group_IT_number 14
_symmetry_cell_setting monoclinic
_symmetry_space_group_name_Hall '-P 2yn'
_symmetry_space_group_name_H-M 'P 1 21/n 1'
_atom_sites_solution_hydrogens geom
_atom_sites_solution_primary direct
_atom_sites_solution_secondary difmap
_audit_creation_method SHELXL97
_cell_angle_alpha 90.00
_cell_angle_beta 102.2630(10)
_cell_angle_gamma 90.00
_cell_formula_units_Z 4
_cell_length_a 9.9542(6)
_cell_length_b 8.8479(6)
_cell_length_c 21.2230(10)
_cell_measurement_reflns_used 5071
_cell_measurement_temperature 113(2)
_cell_measurement_theta_max 26.4
_cell_measurement_theta_min 2.5
_cell_volume 1826.54(19)
_computing_cell_refinement 'SAINT (Bruker, 2001)'
_computing_data_collection 'SMART (Bruker, 2001)'
_computing_data_reduction SAINT
_computing_molecular_graphics 'ORTEPII (Johnson, 1976)'
_computing_publication_material SHELXL97
_computing_structure_refinement 'SHELXL97 (Sheldrick, 1997)'
_computing_structure_solution 'SHELXS97 (Sheldrick, 1997)'
_diffrn_ambient_temperature 113(2)
_diffrn_measured_fraction_theta_full 0.96
_diffrn_measured_fraction_theta_max 0.96
_diffrn_measurement_device_type 'Siemens P4 CCD area-detector'
_diffrn_measurement_method '\f and \w'
_diffrn_radiation_monochromator graphite
_diffrn_radiation_source 'medium-focus sealed tube'
_diffrn_radiation_type MoK\a
_diffrn_radiation_wavelength 0.71073
_diffrn_reflns_av_R_equivalents 0.057
_diffrn_reflns_av_sigmaI/netI 0.086
_diffrn_reflns_limit_h_max 12
_diffrn_reflns_limit_h_min -12
_diffrn_reflns_limit_k_max 11
_diffrn_reflns_limit_k_min -11
_diffrn_reflns_limit_l_max 26
_diffrn_reflns_limit_l_min -23
_diffrn_reflns_number 9902
_diffrn_reflns_theta_full 26.5
_diffrn_reflns_theta_max 26.5
_diffrn_reflns_theta_min 2.5
_diffrn_standards_decay_% 0
_diffrn_standards_interval_count 0
_diffrn_standards_interval_time 0
_diffrn_standards_number 0
_exptl_absorpt_coefficient_mu 3.676
_exptl_absorpt_correction_T_max 0.576
_exptl_absorpt_correction_T_min 0.145
_exptl_absorpt_correction_type multi-scan
_exptl_absorpt_process_details '(SADABS; Bruker, 2001)'
_exptl_crystal_colour blue
_exptl_crystal_density_diffrn 1.917
_exptl_crystal_density_meas ?
_exptl_crystal_density_method .
_exptl_crystal_description plate
_exptl_crystal_F_000 1052
_exptl_crystal_size_max 0.45
_exptl_crystal_size_mid 0.43
_exptl_crystal_size_min 0.15
_refine_diff_density_max 1.72
_refine_diff_density_min -1.49
_refine_ls_extinction_method none
_refine_ls_goodness_of_fit_ref 0.99
_refine_ls_hydrogen_treatment constr
_refine_ls_matrix_type full
_refine_ls_number_parameters 244
_refine_ls_number_reflns 3657
_refine_ls_number_restraints 0
_refine_ls_restrained_S_all 0.99
_refine_ls_R_factor_all 0.078
_refine_ls_R_factor_gt 0.039
_refine_ls_shift/su_max 0.001
_refine_ls_shift/su_mean 0.000
_refine_ls_structure_factor_coef Fsqd
_refine_ls_weighting_details 'calc w = 1/[\s^2^(Fo^2^)+(0.0558P)^2^] where P=(Fo^2^+2Fc^2^)/3'
_refine_ls_weighting_scheme calc
_refine_ls_wR_factor_gt 0.092
_refine_ls_wR_factor_ref 0.107
_reflns_number_gt 2645
_reflns_number_total 3657
_reflns_threshold_expression I>2\s(I)
_cod_data_source_file ci6418.cif
_cod_data_source_block I
_cod_depositor_comments
;
The following automatic conversions were performed:
'_symmetry_cell_setting' value 'Monoclinic' changed to 'monoclinic'
according to '/home/saulius/struct/CIF-dictionaries/cif_core.dic'
dictionary named 'cif_core.dic' version 2.4.1 from 2010-06-29.

Automatic conversion script
Id: cif_fix_enum 1527 2010-12-29 10:47:43Z saulius 

The following automatic conversions were performed:

'_symmetry_cell_setting' value 'Monoclinic' changed to 'monoclinic'
according to /home/saulius/struct/CIF-dictionaries/cif_core.dic
dictionary named 'cif_core.dic' version 2.4.1 from 2010-06-29.

Automatic conversion script
Id: cif_fix_values 1715 2011-07-08 13:25:40Z adriana 
;
_cod_original_cell_volume 1826.5(2)
_cod_original_sg_symbol_H-M 'P 21/n'
_cod_database_code 2204142
_cod_database_fobs_code 2204142

loop_
_symmetry_equiv_pos_as_xyz
'x, y, z'
'x+1/2, -y+1/2, z+1/2'
'-x, -y, -z'
'-x-1/2, y-1/2, -z-1/2'

loop_
_atom_site_label
_atom_site_fract_x
_atom_site_fract_y
_atom_site_fract_z
_atom_site_U_iso_or_equiv
_atom_site_adp_type
_atom_site_calc_flag
_atom_site_refinement_flags
_atom_site_occupancy
_atom_site_type_symbol
Br1 1.08500(5) 0.36859(5) 0.63028(2) 0.0279(2) Uani d . 1 Br
Cu1 0.42616(6) 0.76314(5) 0.56498(2) 0.0158(2) Uani d . 1 Cu
S1 0.23320(10) 0.78280(10) 0.61047(5) 0.0192(2) Uani d . 1 S
Cl1 1.01140(10) 0.81830(10) 0.78729(5) 0.0229(3) Uani d . 1 Cl
O1 0.5502(3) 0.6743(3) 0.52140(10) 0.0190(10) Uani d . 1 O
O2 1.0530(5) 0.6669(3) 0.7809(2) 0.063(2) Uani d . 1 O
O3 0.8659(4) 0.8309(4) 0.7706(2) 0.0480(10) Uani d . 1 O
O4 1.0685(4) 0.9126(4) 0.7449(2) 0.0390(10) Uani d . 1 O
O5 1.0603(4) 0.8677(3) 0.85240(10) 0.0400(10) Uani d . 1 O
N1 0.5311(4) 0.7268(3) 0.6496(2) 0.0180(10) Uani d . 1 N
N2 0.3370(4) 0.8818(3) 0.4893(2) 0.0160(10) Uani d . 1 N
C1 0.6616(5) 0.6016(4) 0.5484(2) 0.0140(10) Uani d . 1 C
C2 0.7373(5) 0.5297(4) 0.5074(2) 0.0170(10) Uani d . 1 C
C3 0.8583(5) 0.4593(4) 0.5314(2) 0.0180(10) Uani d . 1 C
C4 0.9124(5) 0.4577(4) 0.5976(2) 0.0160(10) Uani d . 1 C
C5 0.8403(5) 0.5226(4) 0.6390(2) 0.0170(10) Uani d . 1 C
C6 0.7149(5) 0.5932(4) 0.6150(2) 0.0140(10) Uani d . 1 C
C7 0.6451(5) 0.6562(4) 0.6621(2) 0.0180(10) Uani d . 1 C
C8 0.4716(5) 0.7855(5) 0.7027(2) 0.0220(10) Uani d . 1 C
C9 0.3234(5) 0.7412(5) 0.6915(2) 0.0260(10) Uani d . 1 C
C10 0.2092(5) 0.9869(4) 0.6091(2) 0.0230(10) Uani d . 1 C
C11 0.2928(5) 1.0659(4) 0.5671(2) 0.0200(10) Uani d . 1 C
C12 0.2693(5) 1.0085(4) 0.4990(2) 0.0180(10) Uani d . 1 C
C13 0.1853(5) 1.0807(4) 0.4483(2) 0.0240(10) Uani d . 1 C
C14 0.1752(6) 1.0268(5) 0.3863(2) 0.0310(10) Uani d . 1 C
C15 0.2485(5) 0.9010(5) 0.3769(2) 0.0280(10) Uani d . 1 C
C16 0.3267(5) 0.8301(4) 0.4293(2) 0.0230(10) Uani d . 1 C
H2 0.7024 0.5308 0.4621 0.021 Uiso calc R 1 H
H3 0.9066 0.4109 0.5029 0.021 Uiso calc R 1 H
H5 0.8762 0.5194 0.6842 0.021 Uiso calc R 1 H
H7 0.6881 0.6439 0.7062 0.021 Uiso calc R 1 H
H8a 0.4800 0.8970 0.7047 0.027 Uiso calc R 1 H
H8b 0.5220 0.7435 0.7443 0.027 Uiso calc R 1 H
H9a 0.2791 0.7959 0.7223 0.032 Uiso calc R 1 H
H9b 0.3167 0.6316 0.6997 0.032 Uiso calc R 1 H
H10a 0.1106 1.0100 0.5928 0.028 Uiso calc R 1 H
H10b 0.2361 1.0265 0.6536 0.028 Uiso calc R 1 H
H11a 0.2709 1.1751 0.5660 0.024 Uiso calc R 1 H
H11b 0.3916 1.0547 0.5872 0.024 Uiso calc R 1 H
H13 0.1344 1.1673 0.4558 0.029 Uiso calc R 1 H
H14 0.1182 1.0764 0.3507 0.037 Uiso calc R 1 H
H15 0.2450 0.8635 0.3347 0.033 Uiso calc R 1 H
H16 0.3756 0.7412 0.4228 0.028 Uiso calc R 1 H

loop_
_atom_site_aniso_label
_atom_site_aniso_U_11
_atom_site_aniso_U_22
_atom_site_aniso_U_33
_atom_site_aniso_U_12
_atom_site_aniso_U_13
_atom_site_aniso_U_23
Br1 0.0269(3) 0.0348(2) 0.0216(2) 0.0148(2) 0.0047(2) 0.0037(2)
Cu1 0.0209(4) 0.0167(2) 0.0095(2) 0.0049(2) 0.0027(2) -0.00014(17)
S1 0.0247(7) 0.0169(4) 0.0167(5) 0.0002(4) 0.0060(4) -0.0019(4)
Cl1 0.0334(8) 0.0180(4) 0.0151(5) -0.0016(4) 0.0002(5) 0.0007(3)
O1 0.023(2) 0.0230(10) 0.0110(10) 0.0080(10) 0.0020(10) 0.0000(10)
O2 0.120(5) 0.020(2) 0.041(2) 0.016(2) -0.005(2) -0.002(2)
O3 0.029(3) 0.076(2) 0.036(2) -0.009(2) 0.000(2) -0.001(2)
O4 0.049(3) 0.041(2) 0.029(2) -0.006(2) 0.014(2) 0.010(2)
O5 0.061(3) 0.039(2) 0.014(2) 0.001(2) -0.007(2) -0.0040(10)
N1 0.028(3) 0.017(2) 0.008(2) 0.005(2) 0.005(2) -0.0010(10)
N2 0.019(2) 0.016(2) 0.013(2) -0.0010(10) 0.004(2) 0.0010(10)
C1 0.016(3) 0.011(2) 0.016(2) -0.002(2) 0.002(2) -0.0020(10)
C2 0.024(3) 0.018(2) 0.010(2) -0.003(2) 0.003(2) -0.0010(10)
C3 0.025(3) 0.013(2) 0.016(2) 0.000(2) 0.008(2) -0.0040(10)
C4 0.016(3) 0.012(2) 0.018(2) 0.003(2) 0.001(2) 0.0020(10)
C5 0.024(3) 0.018(2) 0.009(2) -0.001(2) 0.002(2) -0.0010(10)
C6 0.021(3) 0.012(2) 0.012(2) 0.002(2) 0.006(2) -0.0020(10)
C7 0.027(3) 0.014(2) 0.011(2) 0.001(2) 0.002(2) 0.0000(10)
C8 0.030(3) 0.028(2) 0.009(2) 0.014(2) 0.004(2) -0.004(2)
C9 0.037(4) 0.029(2) 0.015(2) 0.011(2) 0.011(2) 0.003(2)
C10 0.028(3) 0.019(2) 0.023(2) 0.007(2) 0.007(2) -0.003(2)
C11 0.025(3) 0.015(2) 0.019(2) 0.000(2) 0.001(2) -0.001(2)
C12 0.022(3) 0.013(2) 0.019(2) -0.003(2) 0.004(2) 0.000(2)
C13 0.027(3) 0.016(2) 0.028(2) 0.001(2) 0.003(2) 0.006(2)
C14 0.037(4) 0.031(2) 0.020(2) -0.003(2) -0.004(2) 0.011(2)
C15 0.038(3) 0.032(2) 0.011(2) -0.009(2) 0.001(2) 0.002(2)
C16 0.033(3) 0.020(2) 0.017(2) -0.003(2) 0.006(2) -0.001(2)

loop_
_atom_type_symbol
_atom_type_description
_atom_type_scat_dispersion_real
_atom_type_scat_dispersion_imag
_atom_type_scat_source
C C 0.0033 0.0016 'International Tables Vol C Tables 4.2.6.8 and 6.1.1.4'
H H 0.0000 0.0000 'International Tables Vol C Tables 4.2.6.8 and 6.1.1.4'
N N 0.0061 0.0033 'International Tables Vol C Tables 4.2.6.8 and 6.1.1.4'
O O 0.0106 0.0060 'International Tables Vol C Tables 4.2.6.8 and 6.1.1.4'
S S 0.1246 0.1234 'International Tables Vol C Tables 4.2.6.8 and 6.1.1.4'
Cl Cl 0.1484 0.1585 'International Tables Vol C Tables 4.2.6.8 and 6.1.1.4'
Cu Cu 0.3201 1.2651 'International Tables Vol C Tables 4.2.6.8 and 6.1.1.4'
Br Br -0.2901 2.4595 'International Tables Vol C Tables 4.2.6.8 and 6.1.1.4'

loop_
_geom_angle_atom_site_label_1
_geom_angle_atom_site_label_2
_geom_angle_atom_site_label_3
_geom_angle
_geom_angle_publ_flag
N1 Cu1 O1 96.20(10) yes
N1 Cu1 N2 157.40(10) yes
N1 Cu1 S1 87.50(10) yes
N2 Cu1 O1 92.90(10) yes
N2 Cu1 S1 91.70(10) yes
O1 Cu1 S1 157.90(10) yes
C9 S1 C10 104.8(2) no
C9 S1 Cu1 95.3(2) no
C10 S1 Cu1 100.6(2) no
O2 Cl1 O3 110.7(3) no
O2 Cl1 O5 109.6(2) no
O3 Cl1 O5 109.7(2) no
O2 Cl1 O4 109.1(2) no
O3 Cl1 O4 108.5(2) no
O5 Cl1 O4 109.3(2) no
C1 O1 Cu1 125.5(2) no
C7 N1 C8 120.0(3) no
C7 N1 Cu1 124.4(3) no
C8 N1 Cu1 115.6(3) no
C16 N2 C12 119.4(4) no
C16 N2 Cu1 121.7(3) no
C12 N2 Cu1 118.3(3) no
O1 C1 C6 124.9(3) no
O1 C1 C2 117.8(3) no
C6 C1 C2 117.3(4) no
C3 C2 C1 121.5(4) no
C2 C3 C4 120.3(4) no
C5 C4 C3 119.9(4) no
C5 C4 Br1 120.0(3) no
C3 C4 Br1 120.1(3) no
C4 C5 C6 120.3(4) no
C5 C6 C1 120.7(3) no
C5 C6 C7 116.5(3) no
C1 C6 C7 122.8(4) no
N1 C7 C6 125.8(4) no
N1 C8 C9 109.2(3) no
C8 C9 S1 111.9(3) no
C11 C10 S1 112.4(3) no
C12 C11 C10 114.7(3) no
N2 C12 C13 120.6(4) no
N2 C12 C11 116.6(4) no
C13 C12 C11 122.7(4) no
C12 C13 C14 119.6(4) no
C15 C14 C13 119.0(4) no
C16 C15 C14 119.0(4) no
N2 C16 C15 122.2(4) no
C3 C2 H2 119.3 no
C1 C2 H2 119.3 no
C2 C3 H3 119.8 no
C4 C3 H3 119.8 no
C4 C5 H5 119.9 no
C6 C5 H5 119.9 no
N1 C7 H7 117.1 no
C6 C7 H7 117.1 no
N1 C8 H8a 109.8 no
C9 C8 H8a 109.8 no
N1 C8 H8b 109.8 no
C9 C8 H8b 109.8 no
H8a C8 H8b 108.3 no
C8 C9 H9a 109.2 no
S1 C9 H9a 109.2 no
C8 C9 H9b 109.2 no
S1 C9 H9b 109.2 no
H9a C9 H9b 107.9 no
C11 C10 H10a 109.1 no
S1 C10 H10a 109.1 no
C11 C10 H10b 109.1 no
S1 C10 H10b 109.1 no
H10a C10 H10b 107.9 no
C12 C11 H11a 108.6 no
C10 C11 H11a 108.6 no
C12 C11 H11b 108.6 no
C10 C11 H11b 108.6 no
H11a C11 H11b 107.6 no
C12 C13 H13 120.2 no
C14 C13 H13 120.2 no
C15 C14 H14 120.5 no
C13 C14 H14 120.5 no
C16 C15 H15 120.5 no
C14 C15 H15 120.5 no
N2 C16 H16 118.9 no
C15 C16 H16 118.9 no

loop_
_geom_bond_atom_site_label_1
_geom_bond_atom_site_label_2
_geom_bond_distance
_geom_bond_publ_flag
Br1 C4 1.884(4) no
Cu1 N1 1.904(3) yes
Cu1 N2 1.966(3) yes
Cu1 O1 1.866(3) yes
Cu1 S1 2.3320(10) yes
S1 C9 1.801(4) no
S1 C10 1.821(4) no
Cl1 O2 1.418(3) no
Cl1 O3 1.420(4) no
Cl1 O5 1.432(3) no
Cl1 O4 1.431(3) no
O1 C1 1.305(5) no
N1 C7 1.272(6) no
N1 C8 1.474(5) no
N2 C16 1.337(5) no
N2 C12 1.346(5) no
C1 C6 1.403(5) no
C1 C2 1.415(5) no
C2 C3 1.356(6) no
C3 C4 1.394(5) no
C4 C5 1.372(5) no
C5 C6 1.392(6) no
C6 C7 1.445(5) no
C8 C9 1.496(7) no
C10 C11 1.514(6) no
C11 C12 1.501(5) no
C12 C13 1.372(6) no
C13 C14 1.384(6) no
C14 C15 1.368(7) no
C15 C16 1.366(6) no
C2 H2 0.95 no
C3 H3 0.95 no
C5 H5 0.95 no
C7 H7 0.95 no
C8 H8a 0.99 no
C8 H8b 0.99 no
C9 H9a 0.99 no
C9 H9b 0.99 no
C10 H10a 0.99 no
C10 H10b 0.99 no
C11 H11a 0.99 no
C11 H11b 0.99 no
C13 H13 0.95 no
C14 H14 0.95 no
C15 H15 0.95 no
C16 H16 0.95 no

loop_
_geom_torsion_atom_site_label_1
_geom_torsion_atom_site_label_2
_geom_torsion_atom_site_label_3
_geom_torsion_atom_site_label_4
_geom_torsion
_geom_torsion_publ_flag
O1 Cu1 S1 C9 98.2(3) no
N1 Cu1 S1 C9 -2.3(2) no
N2 Cu1 S1 C9 -159.8(2) no
O1 Cu1 S1 C10 -155.7(3) no
N1 Cu1 S1 C10 103.8(2) no
N2 Cu1 S1 C10 -53.6(2) no
N1 Cu1 O1 C1 5.9(3) no
N2 Cu1 O1 C1 165.2(3) no
S1 Cu1 O1 C1 -92.9(4) no
O1 Cu1 N1 C7 -2.4(4) no
N2 Cu1 N1 C7 -115.8(4) no
S1 Cu1 N1 C7 155.7(3) no
O1 Cu1 N1 C8 178.0(3) no
N2 Cu1 N1 C8 64.7(5) no
S1 Cu1 N1 C8 -23.8(3) no
O1 Cu1 N2 C16 32.2(4) no
N1 Cu1 N2 C16 146.1(4) no
S1 Cu1 N2 C16 -126.2(3) no
O1 Cu1 N2 C12 -156.6(3) no
N1 Cu1 N2 C12 -42.7(6) no
S1 Cu1 N2 C12 45.0(3) no
Cu1 O1 C1 C6 -7.8(5) no
Cu1 O1 C1 C2 174.4(3) no
O1 C1 C2 C3 176.1(4) no
C6 C1 C2 C3 -1.9(5) no
C1 C2 C3 C4 -0.7(6) no
C2 C3 C4 C5 2.5(6) no
C2 C3 C4 Br1 -176.8(3) no
C3 C4 C5 C6 -1.4(6) no
Br1 C4 C5 C6 177.8(3) no
C4 C5 C6 C1 -1.3(6) no
C4 C5 C6 C7 179.0(3) no
O1 C1 C6 C5 -175.0(4) no
C2 C1 C6 C5 2.9(5) no
O1 C1 C6 C7 4.8(6) no
C2 C1 C6 C7 -177.4(3) no
C8 N1 C7 C6 -179.9(4) no
Cu1 N1 C7 C6 0.6(6) no
C5 C6 C7 N1 178.8(4) no
C1 C6 C7 N1 -0.9(6) no
C7 N1 C8 C9 -131.9(4) no
Cu1 N1 C8 C9 47.7(4) no
N1 C8 C9 S1 -48.5(4) no
C10 S1 C9 C8 -75.1(3) no
Cu1 S1 C9 C8 27.4(3) no
C9 S1 C10 C11 112.0(3) no
Cu1 S1 C10 C11 13.5(3) no
S1 C10 C11 C12 54.7(5) no
C16 N2 C12 C13 3.0(6) no
Cu1 N2 C12 C13 -168.4(3) no
C16 N2 C12 C11 -176.0(4) no
Cu1 N2 C12 C11 12.6(5) no
C10 C11 C12 N2 -81.1(5) no
C10 C11 C12 C13 99.9(5) no
N2 C12 C13 C14 -3.1(7) no
C11 C12 C13 C14 175.9(4) no
C12 C13 C14 C15 0.7(7) no
C13 C14 C15 C16 1.6(7) no
C12 N2 C16 C15 -0.6(7) no
Cu1 N2 C16 C15 170.5(4) no
C14 C15 C16 N2 -1.7(7) no
